data_1558422
loop_
_publ_author_name
'Gini, Andrea'
'Paraja, Miguel'
'Galm\'es, Bartomeu'
'Besnard, Celine'
'Poblador-Bahamonde, Amalia I.'
'Sakai, Naomi'
'Frontera, Antonio'
'Matile, Stefan'

_publ_section_title
;
 Pnictogen-bonding catalysis: brevetoxin-type polyether cyclizations
;
_journal_name_full 'Chemical Science'
_journal_paper_doi 10.1039/D0SC02551H
_journal_year 2020
_chemical_formula_moiety 'C18 F15 Sb'
_chemical_formula_sum 'C18 F15 Sb'
_chemical_formula_weight 622.93
_space_group_crystal_system monoclinic
_space_group_IT_number 14
_space_group_name_Hall '-P 2yn'
_space_group_name_H-M_alt 'P 1 21/n 1'
_atom_sites_solution_primary dual
_audit_creation_date 2019-11-11
_audit_creation_method
;
Olex2 1.3
(compiled 2019.09.11 svn.r3662 for OlexSys, GUI svn.r5938)
;
_audit_update_record
;
2020-04-26 deposited with the CCDC.	2020-06-17 downloaded from the CCDC.
;
_cell_angle_alpha 90
_cell_angle_beta 92.8820(10)
_cell_angle_gamma 90
_cell_formula_units_Z 4
_cell_length_a 5.93250(10)
_cell_length_b 20.3604(2)
_cell_length_c 14.9916(2)
_cell_measurement_reflns_used 21986
_cell_measurement_temperature 140.00(10)
_cell_measurement_theta_max 32.3520
_cell_measurement_theta_min 2.0840
_cell_volume 1808.52(4)
_computing_cell_refinement 'CrysAlisPro 1.171.40.43a (Rigaku OD, 2019)'
_computing_data_collection 'CrysAlisPro 1.171.40.43a (Rigaku OD, 2019)'
_computing_data_reduction 'CrysAlisPro 1.171.40.43a (Rigaku OD, 2019)'
_computing_molecular_graphics 'Olex2 1.3 (Dolomanov et al., 2009)'
_computing_publication_material 'Olex2 1.3 (Dolomanov et al., 2009)'
_computing_structure_refinement 'ShelXL 2018/3 (Sheldrick, 2015)'
_computing_structure_solution 'ShelXT n/a (Sheldrick, 2015)'
_diffrn_ambient_environment N~2~
_diffrn_ambient_temperature 140.00(10)
_diffrn_detector 'CCD plate'
_diffrn_detector_area_resol_mean 10.4670
_diffrn_detector_type Atlas
_diffrn_measured_fraction_theta_full 0.999
_diffrn_measured_fraction_theta_max 0.960
_diffrn_measurement_details
;
List of Runs (angles in degrees, time in seconds):

  # Type    Start    End  Width  t~exp~   \w     \q     \k     \f   Frames
#--------------------------------------------------------------------------
  1  \w    -61.00  59.00   0.50    2.50    --  -25.01  57.00  90.00  240
  2  \w   -121.00 -57.00   0.50    2.50    --  -25.01-178.00  60.00  128
  3  \w     11.00 109.00   0.50    2.50    --   25.01  57.00-150.00  196
  4  \w    -42.00  45.00   0.50    2.50    --   25.01 -38.00-150.00  174
  5  \w    -10.00  17.00   0.50    2.50    --   25.01  77.00 150.00   54
  6  \w     74.00 116.00   0.50    2.50    --   25.01  77.00 150.00   84
  7  \w    -14.00 116.00   0.50    2.50    --   25.01  77.00 -30.00  260
  8  \w    -11.00 102.00   0.50    2.50    --   25.01  57.00 120.00  226
  9  \w     40.00 120.00   0.50    2.50    --   25.01-178.00  60.00  160
;
_diffrn_measurement_device 'four-circle diffractometer'
_diffrn_measurement_device_type 'SuperNova, Dual, Cu at home/near, Atlas'
_diffrn_measurement_method '\w scans'
_diffrn_orient_matrix_type 'CrysAlisPro convention (1999,Acta A55,543-557)'
_diffrn_orient_matrix_UB_11 -0.0513512000
_diffrn_orient_matrix_UB_12 -0.0290851000
_diffrn_orient_matrix_UB_13 0.0152333000
_diffrn_orient_matrix_UB_21 -0.0581902000
_diffrn_orient_matrix_UB_22 0.0186284000
_diffrn_orient_matrix_UB_23 0.0315689000
_diffrn_orient_matrix_UB_31 -0.0911749000
_diffrn_orient_matrix_UB_32 0.0045042000
_diffrn_orient_matrix_UB_33 -0.0318684000
_diffrn_radiation_monochromator mirror
_diffrn_radiation_probe x-ray
_diffrn_radiation_type 'Mo K\a'
_diffrn_radiation_wavelength 0.71073
_diffrn_reflns_av_R_equivalents 0.0262
_diffrn_reflns_av_unetI/netI 0.0174
_diffrn_reflns_Laue_measured_fraction_full 0.999
_diffrn_reflns_Laue_measured_fraction_max 0.960
_diffrn_reflns_limit_h_max 8
_diffrn_reflns_limit_h_min -8
_diffrn_reflns_limit_k_max 30
_diffrn_reflns_limit_k_min -30
_diffrn_reflns_limit_l_max 22
_diffrn_reflns_limit_l_min -22
_diffrn_reflns_number 36719
_diffrn_reflns_point_group_measured_fraction_full 0.999
_diffrn_reflns_point_group_measured_fraction_max 0.960
_diffrn_reflns_theta_full 25.242
_diffrn_reflns_theta_max 32.539
_diffrn_reflns_theta_min 2.419
_diffrn_source 'micro-focus sealed X-ray tube'
_diffrn_source_type 'SuperNova (Mo) X-ray Source'
_exptl_absorpt_coefficient_mu 1.681
_exptl_absorpt_correction_T_max 1.000
_exptl_absorpt_correction_T_min 0.427
_exptl_absorpt_correction_type gaussian
_exptl_absorpt_process_details
;
CrysAlisPro 1.171.40.43a (Rigaku Oxford Diffraction, 2019)
Numerical absorption correction based on gaussian integration over
			a multifaceted crystal model
Empirical absorption correction using spherical harmonics,
 implemented in SCALE3 ABSPACK scaling algorithm.
;
_exptl_crystal_colour colourless
_exptl_crystal_colour_primary colourless
_exptl_crystal_density_diffrn 2.288
_exptl_crystal_description block
_exptl_crystal_F_000 1176
_exptl_crystal_size_max 0.438
_exptl_crystal_size_mid 0.298
_exptl_crystal_size_min 0.14
_refine_diff_density_max 0.480
_refine_diff_density_min -0.512
_refine_diff_density_rms 0.070
_refine_ls_extinction_method none
_refine_ls_goodness_of_fit_ref 1.126
_refine_ls_hydrogen_treatment undef
_refine_ls_matrix_type full
_refine_ls_number_parameters 307
_refine_ls_number_reflns 6285
_refine_ls_number_restraints 0
_refine_ls_restrained_S_all 1.126
_refine_ls_R_factor_all 0.0257
_refine_ls_R_factor_gt 0.0220
_refine_ls_shift/su_max 0.001
_refine_ls_shift/su_mean 0.000
_refine_ls_structure_factor_coef Fsqd
_refine_ls_weighting_details 'w=1/[\s^2^(Fo^2^)+(0.0159P)^2^+1.0071P] where P=(Fo^2^+2Fc^2^)/3'
_refine_ls_weighting_scheme calc
_refine_ls_wR_factor_gt 0.0460
_refine_ls_wR_factor_ref 0.0475
_reflns_Friedel_coverage 0.000
_reflns_number_gt 5793
_reflns_number_total 6285
_reflns_threshold_expression 'I > 2\s(I)'
_cod_data_source_file d0sc02551h2.cif
_cod_data_source_block ag1mo
_cod_database_code 1558422
_shelx_shelxl_version_number 2018/3
_chemical_oxdiff_formula 'Sb1 C18 F15'
_shelx_space_group_comment
;
The symmetry employed for this shelxl refinement is uniquely defined
by the following loop, which should always be used as a source of
symmetry information in preference to the above space-group names.
They are only intended as comments.
;
_shelx_estimated_absorpt_t_max 0.799
_shelx_estimated_absorpt_t_min 0.526
_reflns_odcompleteness_completeness 99.96
_reflns_odcompleteness_iscentric 1
_reflns_odcompleteness_theta 30.44
_olex2_refinement_description
;
;
_olex2_submission_special_instructions 'No special instructions were received'
_oxdiff_exptl_absorpt_empirical_details
;
Empirical correction (ABSPACK) includes:
- Absorption correction using spherical harmonics
- Frame scaling
;
_oxdiff_exptl_absorpt_empirical_full_max 1.297
_oxdiff_exptl_absorpt_empirical_full_min 0.845

loop_
_space_group_symop_operation_xyz
'x, y, z'
'-x+1/2, y+1/2, -z+1/2'
'-x, -y, -z'
'x-1/2, -y-1/2, z-1/2'

loop_
_atom_site_label
_atom_site_type_symbol
_atom_site_fract_x
_atom_site_fract_y
_atom_site_fract_z
_atom_site_U_iso_or_equiv
_atom_site_adp_type
_atom_site_occupancy
_atom_site_site_symmetry_order
_atom_site_calc_flag
_atom_site_refinement_flags_posn
_atom_site_refinement_flags_adp
_atom_site_refinement_flags_occupancy
_atom_site_disorder_assembly
_atom_site_disorder_group
Sb1 Sb 0.39616(2) 0.44172(2) 0.79539(2) 0.01753(3) Uani 1 1 d . . . . .
F2 F 0.87697(15) 0.51428(5) 0.73311(6) 0.02300(18) Uani 1 1 d . . . . .
F3 F 0.99817(16) 0.64126(5) 0.72874(7) 0.0287(2) Uani 1 1 d . . . . .
F4 F 0.7323(2) 0.73464(5) 0.79854(7) 0.0351(2) Uani 1 1 d . . . . .
F5 F 0.34080(19) 0.70005(5) 0.87329(8) 0.0360(2) Uani 1 1 d . . . . .
F6 F 0.21480(16) 0.57294(5) 0.87637(6) 0.0266(2) Uani 1 1 d . . . . .
F8 F 0.17239(15) 0.46828(5) 0.60906(6) 0.02654(19) Uani 1 1 d . . . . .
F9 F 0.25963(19) 0.44079(5) 0.43886(7) 0.0333(2) Uani 1 1 d . . . . .
F10 F 0.65140(19) 0.37953(6) 0.40119(6) 0.0361(2) Uani 1 1 d . . . . .
F11 F 0.95223(17) 0.34517(5) 0.53597(7) 0.0320(2) Uani 1 1 d . . . . .
F12 F 0.87031(15) 0.37240(5) 0.70498(6) 0.02475(19) Uani 1 1 d . . . . .
F14 F 0.44477(17) 0.29380(5) 0.82806(7) 0.0319(2) Uani 1 1 d . . . . .
F15 F 0.7499(2) 0.21288(5) 0.91248(8) 0.0373(2) Uani 1 1 d . . . . .
F16 F 1.12278(19) 0.26485(5) 0.99928(7) 0.0370(2) Uani 1 1 d . . . . .
F17 F 1.18889(17) 0.39618(5) 1.00176(7) 0.0311(2) Uani 1 1 d . . . . .
F18 F 0.88696(17) 0.47668(5) 0.91980(7) 0.0286(2) Uani 1 1 d . . . . .
C1 C 0.5385(2) 0.53940(7) 0.80245(9) 0.0181(3) Uani 1 1 d . . . . .
C2 C 0.7381(2) 0.55916(7) 0.76642(9) 0.0183(3) Uani 1 1 d . . . . .
C3 C 0.8046(2) 0.62408(8) 0.76425(10) 0.0212(3) Uani 1 1 d . . . . .
C4 C 0.6692(3) 0.67165(8) 0.79992(10) 0.0237(3) Uani 1 1 d . . . . .
C5 C 0.4709(3) 0.65410(8) 0.83761(10) 0.0241(3) Uani 1 1 d . . . . .
C6 C 0.4090(2) 0.58879(8) 0.83829(9) 0.0201(3) Uani 1 1 d . . . . .
C7 C 0.5144(2) 0.42004(7) 0.66377(9) 0.0183(3) Uani 1 1 d . . . . .
C8 C 0.3665(2) 0.43674(7) 0.59288(10) 0.0201(3) Uani 1 1 d . . . . .
C9 C 0.4083(3) 0.42346(8) 0.50496(10) 0.0231(3) Uani 1 1 d . . . . .
C10 C 0.6070(3) 0.39254(8) 0.48576(10) 0.0247(3) Uani 1 1 d . . . . .
C11 C 0.7598(3) 0.37525(8) 0.55432(11) 0.0229(3) Uani 1 1 d . . . . .
C12 C 0.7123(2) 0.38936(7) 0.64166(10) 0.0199(3) Uani 1 1 d . . . . .
C13 C 0.6573(2) 0.38759(7) 0.86995(9) 0.0189(3) Uani 1 1 d . . . . .
C14 C 0.6287(3) 0.32012(8) 0.87134(10) 0.0217(3) Uani 1 1 d . . . . .
C15 C 0.7816(3) 0.27804(8) 0.91376(11) 0.0247(3) Uani 1 1 d . . . . .
C16 C 0.9715(3) 0.30423(8) 0.95742(10) 0.0247(3) Uani 1 1 d . . . . .
C17 C 1.0046(3) 0.37108(8) 0.95889(10) 0.0224(3) Uani 1 1 d . . . . .
C18 C 0.8473(3) 0.41196(7) 0.91586(10) 0.0199(3) Uani 1 1 d . . . . .

loop_
_atom_site_aniso_label
_atom_site_aniso_U_11
_atom_site_aniso_U_22
_atom_site_aniso_U_33
_atom_site_aniso_U_23
_atom_site_aniso_U_13
_atom_site_aniso_U_12
Sb1 0.01590(5) 0.01958(5) 0.01696(5) -0.00122(3) -0.00050(3) 0.00134(3)
F2 0.0199(4) 0.0237(4) 0.0255(4) -0.0030(4) 0.0024(3) 0.0061(3)
F3 0.0244(5) 0.0288(5) 0.0331(5) 0.0047(4) 0.0048(4) -0.0023(4)
F4 0.0467(6) 0.0171(4) 0.0420(6) 0.0000(4) 0.0064(5) -0.0021(4)
F5 0.0429(6) 0.0241(5) 0.0419(6) -0.0074(4) 0.0125(5) 0.0097(4)
F6 0.0233(4) 0.0289(5) 0.0283(5) -0.0029(4) 0.0084(4) 0.0031(4)
F8 0.0219(4) 0.0312(5) 0.0262(5) -0.0017(4) -0.0026(4) 0.0076(4)
F9 0.0364(6) 0.0429(6) 0.0195(4) 0.0020(4) -0.0089(4) -0.0004(5)
F10 0.0409(6) 0.0490(7) 0.0190(4) -0.0102(4) 0.0065(4) -0.0052(5)
F11 0.0249(5) 0.0352(6) 0.0366(5) -0.0115(4) 0.0086(4) 0.0029(4)
F12 0.0203(4) 0.0282(5) 0.0254(4) -0.0013(4) -0.0023(3) 0.0058(4)
F14 0.0295(5) 0.0238(5) 0.0417(6) 0.0008(4) -0.0064(4) -0.0065(4)
F15 0.0474(6) 0.0174(5) 0.0465(6) 0.0073(4) -0.0058(5) -0.0008(4)
F16 0.0422(6) 0.0288(5) 0.0387(6) 0.0086(4) -0.0106(5) 0.0119(5)
F17 0.0290(5) 0.0322(5) 0.0305(5) 0.0014(4) -0.0136(4) 0.0007(4)
F18 0.0352(5) 0.0182(4) 0.0308(5) 0.0000(4) -0.0137(4) -0.0007(4)
C1 0.0189(6) 0.0191(6) 0.0158(6) -0.0010(5) -0.0017(5) 0.0036(5)
C2 0.0182(6) 0.0199(6) 0.0165(6) -0.0009(5) -0.0016(5) 0.0053(5)
C3 0.0211(7) 0.0226(7) 0.0196(6) 0.0022(5) -0.0007(5) 0.0009(5)
C4 0.0307(8) 0.0173(6) 0.0229(7) 0.0007(5) -0.0013(6) 0.0011(6)
C5 0.0294(8) 0.0203(7) 0.0226(7) -0.0026(6) 0.0014(6) 0.0072(6)
C6 0.0199(6) 0.0228(7) 0.0176(6) -0.0010(5) 0.0006(5) 0.0036(5)
C7 0.0194(6) 0.0181(6) 0.0173(6) -0.0031(5) -0.0005(5) -0.0010(5)
C8 0.0202(6) 0.0190(6) 0.0210(6) -0.0014(5) -0.0008(5) -0.0003(5)
C9 0.0266(7) 0.0245(7) 0.0178(6) -0.0002(5) -0.0039(5) -0.0041(6)
C10 0.0299(8) 0.0263(8) 0.0182(6) -0.0051(6) 0.0039(6) -0.0076(6)
C11 0.0208(7) 0.0216(7) 0.0265(7) -0.0065(6) 0.0044(5) -0.0015(5)
C12 0.0199(6) 0.0182(6) 0.0213(6) -0.0015(5) -0.0013(5) -0.0015(5)
C13 0.0202(6) 0.0193(6) 0.0174(6) 0.0007(5) 0.0003(5) 0.0017(5)
C14 0.0219(7) 0.0218(7) 0.0214(7) 0.0014(5) 0.0006(5) -0.0019(5)
C15 0.0312(8) 0.0178(7) 0.0253(7) 0.0039(6) 0.0028(6) 0.0010(6)
C16 0.0292(8) 0.0238(7) 0.0209(7) 0.0050(6) -0.0007(6) 0.0071(6)
C17 0.0228(7) 0.0255(7) 0.0184(6) 0.0013(5) -0.0032(5) 0.0018(6)
C18 0.0245(7) 0.0172(6) 0.0176(6) 0.0001(5) -0.0013(5) 0.0017(5)

loop_
_atom_type_symbol
_atom_type_description
_atom_type_scat_dispersion_real
_atom_type_scat_dispersion_imag
_atom_type_scat_source
C C 0.0033 0.0016 'International Tables Vol C Tables 4.2.6.8 and 6.1.1.4'
F F 0.0171 0.0103 'International Tables Vol C Tables 4.2.6.8 and 6.1.1.4'
Sb Sb -0.5866 1.5461 'International Tables Vol C Tables 4.2.6.8 and 6.1.1.4'

loop_
_exptl_crystal_face_index_h
_exptl_crystal_face_index_k
_exptl_crystal_face_index_l
_exptl_crystal_face_perp_dist
-1 0 1 0.1519
1 0 -1 0.1328
-1 29 0 0.0402
0 -1 0 0.0820
0 0 -1 0.1928
0 0 1 0.2335
-1 1 -5 0.1869
1 0 5 0.2403
0 -2 -1 0.1114

loop_
_geom_angle_atom_site_label_1
_geom_angle_atom_site_label_2
_geom_angle_atom_site_label_3
_geom_angle
_geom_angle_site_symmetry_1
_geom_angle_site_symmetry_3
_geom_angle_publ_flag
C1 Sb1 C7 95.07(5) . . ?
C1 Sb1 C13 100.11(5) . . ?
C13 Sb1 C7 96.33(5) . . ?
C2 C1 Sb1 125.98(10) . . ?
C2 C1 C6 116.13(14) . . ?
C6 C1 Sb1 117.56(11) . . ?
F2 C2 C1 119.96(13) . . ?
F2 C2 C3 117.49(13) . . ?
C3 C2 C1 122.54(13) . . ?
F3 C3 C2 120.81(13) . . ?
F3 C3 C4 119.87(14) . . ?
C2 C3 C4 119.32(14) . . ?
F4 C4 C3 119.87(15) . . ?
F4 C4 C5 120.04(14) . . ?
C5 C4 C3 120.09(14) . . ?
F5 C5 C4 120.21(15) . . ?
F5 C5 C6 120.70(15) . . ?
C4 C5 C6 119.09(14) . . ?
F6 C6 C1 119.37(14) . . ?
F6 C6 C5 117.81(13) . . ?
C5 C6 C1 122.82(14) . . ?
C8 C7 Sb1 115.19(10) . . ?
C12 C7 Sb1 128.71(11) . . ?
C12 C7 C8 116.03(13) . . ?
F8 C8 C7 119.43(13) . . ?
F8 C8 C9 117.40(13) . . ?
C9 C8 C7 123.16(14) . . ?
F9 C9 C8 120.76(15) . . ?
F9 C9 C10 120.21(14) . . ?
C10 C9 C8 119.02(14) . . ?
F10 C10 C9 120.03(15) . . ?
F10 C10 C11 120.18(15) . . ?
C9 C10 C11 119.79(14) . . ?
F11 C11 C10 119.94(14) . . ?
F11 C11 C12 120.45(14) . . ?
C10 C11 C12 119.61(14) . . ?
F12 C12 C7 121.07(13) . . ?
F12 C12 C11 116.54(13) . . ?
C11 C12 C7 122.39(14) . . ?
C14 C13 Sb1 115.32(11) . . ?
C18 C13 Sb1 128.18(11) . . ?
C18 C13 C14 116.50(13) . . ?
F14 C14 C13 118.87(13) . . ?
F14 C14 C15 118.11(14) . . ?
C15 C14 C13 123.02(15) . . ?
F15 C15 C14 121.32(15) . . ?
F15 C15 C16 119.97(14) . . ?
C14 C15 C16 118.70(14) . . ?
F16 C16 C15 120.22(15) . . ?
F16 C16 C17 119.62(15) . . ?
C17 C16 C15 120.15(14) . . ?
F17 C17 C16 119.81(14) . . ?
F17 C17 C18 120.54(14) . . ?
C16 C17 C18 119.65(14) . . ?
F18 C18 C13 120.80(13) . . ?
F18 C18 C17 117.24(13) . . ?
C13 C18 C17 121.95(14) . . ?

loop_
_geom_bond_atom_site_label_1
_geom_bond_atom_site_label_2
_geom_bond_distance
_geom_bond_site_symmetry_2
_geom_bond_publ_flag
Sb1 C1 2.1612(15) . ?
Sb1 C7 2.1723(14) . ?
Sb1 C13 2.1658(14) . ?
F2 C2 1.3432(16) . ?
F3 C3 1.3366(17) . ?
F4 C4 1.3363(18) . ?
F5 C5 1.3413(17) . ?
F6 C6 1.3506(17) . ?
F8 C8 1.3509(17) . ?
F9 C9 1.3401(18) . ?
F10 C10 1.3344(17) . ?
F11 C11 1.3363(17) . ?
F12 C12 1.3452(17) . ?
F14 C14 1.3519(18) . ?
F15 C15 1.3400(18) . ?
F16 C16 1.3365(18) . ?
F17 C17 1.3413(18) . ?
F18 C18 1.3394(17) . ?
C1 C2 1.386(2) . ?
C1 C6 1.390(2) . ?
C2 C3 1.380(2) . ?
C3 C4 1.383(2) . ?
C4 C5 1.378(2) . ?
C5 C6 1.380(2) . ?
C7 C8 1.386(2) . ?
C7 C12 1.385(2) . ?
C8 C9 1.380(2) . ?
C9 C10 1.380(2) . ?
C10 C11 1.381(2) . ?
C11 C12 1.383(2) . ?
C13 C14 1.384(2) . ?
C13 C18 1.383(2) . ?
C14 C15 1.380(2) . ?
C15 C16 1.381(2) . ?
C16 C17 1.375(2) . ?
C17 C18 1.385(2) . ?

loop_
_geom_torsion_atom_site_label_1
_geom_torsion_atom_site_label_2
_geom_torsion_atom_site_label_3
_geom_torsion_atom_site_label_4
_geom_torsion
_geom_torsion_site_symmetry_1
_geom_torsion_site_symmetry_2
_geom_torsion_site_symmetry_3
_geom_torsion_site_symmetry_4
_geom_torsion_publ_flag
Sb1 C1 C2 F2 -9.06(19) . . . . ?
Sb1 C1 C2 C3 171.98(11) . . . . ?
Sb1 C1 C6 F6 7.70(18) . . . . ?
Sb1 C1 C6 C5 -172.89(12) . . . . ?
Sb1 C7 C8 F8 4.33(18) . . . . ?
Sb1 C7 C8 C9 -176.54(12) . . . . ?
Sb1 C7 C12 F12 -4.7(2) . . . . ?
Sb1 C7 C12 C11 176.08(11) . . . . ?
Sb1 C13 C14 F14 -0.51(18) . . . . ?
Sb1 C13 C14 C15 178.36(12) . . . . ?
Sb1 C13 C18 F18 1.4(2) . . . . ?
Sb1 C13 C18 C17 -178.15(11) . . . . ?
F2 C2 C3 F3 1.2(2) . . . . ?
F2 C2 C3 C4 -178.38(13) . . . . ?
F3 C3 C4 F4 0.2(2) . . . . ?
F3 C3 C4 C5 -179.18(14) . . . . ?
F4 C4 C5 F5 -0.2(2) . . . . ?
F4 C4 C5 C6 179.98(14) . . . . ?
F5 C5 C6 F6 -0.4(2) . . . . ?
F5 C5 C6 C1 -179.79(14) . . . . ?
F8 C8 C9 F9 -0.7(2) . . . . ?
F8 C8 C9 C10 178.66(14) . . . . ?
F9 C9 C10 F10 -0.3(2) . . . . ?
F9 C9 C10 C11 179.58(14) . . . . ?
F10 C10 C11 F11 -0.3(2) . . . . ?
F10 C10 C11 C12 179.62(14) . . . . ?
F11 C11 C12 F12 1.2(2) . . . . ?
F11 C11 C12 C7 -179.55(14) . . . . ?
F14 C14 C15 F15 -0.1(2) . . . . ?
F14 C14 C15 C16 179.31(14) . . . . ?
F15 C15 C16 F16 -0.7(2) . . . . ?
F15 C15 C16 C17 -179.99(15) . . . . ?
F16 C16 C17 F17 0.4(2) . . . . ?
F16 C16 C17 C18 -179.70(14) . . . . ?
F17 C17 C18 F18 -0.5(2) . . . . ?
F17 C17 C18 C13 179.01(14) . . . . ?
C1 C2 C3 F3 -179.84(13) . . . . ?
C1 C2 C3 C4 0.6(2) . . . . ?
C2 C1 C6 F6 -178.51(13) . . . . ?
C2 C1 C6 C5 0.9(2) . . . . ?
C2 C3 C4 F4 179.72(14) . . . . ?
C2 C3 C4 C5 0.4(2) . . . . ?
C3 C4 C5 F5 179.14(14) . . . . ?
C3 C4 C5 C6 -0.7(2) . . . . ?
C4 C5 C6 F6 179.44(14) . . . . ?
C4 C5 C6 C1 0.0(2) . . . . ?
C6 C1 C2 F2 177.75(12) . . . . ?
C6 C1 C2 C3 -1.2(2) . . . . ?
C7 C8 C9 F9 -179.87(14) . . . . ?
C7 C8 C9 C10 -0.5(2) . . . . ?
C8 C7 C12 F12 178.41(13) . . . . ?
C8 C7 C12 C11 -0.8(2) . . . . ?
C8 C9 C10 F10 -179.65(14) . . . . ?
C8 C9 C10 C11 0.2(2) . . . . ?
C9 C10 C11 F11 179.87(14) . . . . ?
C9 C10 C11 C12 -0.2(2) . . . . ?
C10 C11 C12 F12 -178.69(14) . . . . ?
C10 C11 C12 C7 0.5(2) . . . . ?
C12 C7 C8 F8 -178.36(13) . . . . ?
C12 C7 C8 C9 0.8(2) . . . . ?
C13 C14 C15 F15 -178.93(14) . . . . ?
C13 C14 C15 C16 0.4(2) . . . . ?
C14 C13 C18 F18 -178.65(13) . . . . ?
C14 C13 C18 C17 1.8(2) . . . . ?
C14 C15 C16 F16 179.91(14) . . . . ?
C14 C15 C16 C17 0.6(2) . . . . ?
C15 C16 C17 F17 179.70(14) . . . . ?
C15 C16 C17 C18 -0.4(2) . . . . ?
C16 C17 C18 F18 179.61(14) . . . . ?
C16 C17 C18 C13 -0.9(2) . . . . ?
C18 C13 C14 F14 179.50(13) . . . . ?
C18 C13 C14 C15 -1.6(2) . . . . ?

loop_
_exptl_oxdiff_crystal_face_indexfrac_h
_exptl_oxdiff_crystal_face_indexfrac_k
_exptl_oxdiff_crystal_face_indexfrac_l
_exptl_oxdiff_crystal_face_x
_exptl_oxdiff_crystal_face_y
_exptl_oxdiff_crystal_face_z
-0.9981 0.0022 0.9979 0.0664 0.0896 0.0592
0.9981 -0.0022 -0.9979 -0.0664 -0.0896 -0.0592
-0.8786 28.5460 0.4270 -0.7786 0.5964 0.1951
-0.0001 -0.9980 0.0005 0.0290 -0.0186 -0.0045
0.0001 -0.0008 -0.9981 -0.0152 -0.0315 0.0318
-0.0001 0.0008 0.9981 0.0152 0.0315 -0.0318
-0.9976 0.9954 -4.9914 -0.0538 -0.0810 0.2545
0.9977 0.0026 4.9909 0.0247 0.0995 -0.2500
-0.0002 -1.9967 -0.9972 0.0429 -0.0687 0.0228
